data_7201989
loop_
_publ_author_name
'Xin, Qian'
'Tao, Xu-Tang'
'Liu, Hui-Jun'
'Ren, Yan'
'Jiang, Min-Hua'

_publ_section_title
;
 Synthesis, structure and packing properties of three Tr\"oger's base
 analogues containing substituted fluorene units
;
_journal_issue 9
_journal_name_full CrystEngComm
_journal_page_first 1204
_journal_paper_doi 10.1039/b801899e
_journal_volume 10
_journal_year 2008
_chemical_formula_moiety 'C45 H54 N2'
_chemical_formula_sum 'C45 H54 N2'
_chemical_formula_weight 622.90
_chemical_name_systematic
;
?
;
_space_group_IT_number 15
_symmetry_cell_setting monoclinic
_symmetry_space_group_name_Hall '-C 2yc'
_symmetry_space_group_name_H-M 'C 1 2/c 1'
_atom_sites_solution_hydrogens geom
_atom_sites_solution_primary direct
_atom_sites_solution_secondary difmap
_audit_creation_method SHELXL-97
_cell_angle_alpha 90.00
_cell_angle_beta 105.3380(10)
_cell_angle_gamma 90.00
_cell_formula_units_Z 4
_cell_length_a 26.6964(5)
_cell_length_b 8.9890(2)
_cell_length_c 15.7756(3)
_cell_measurement_reflns_used 4412
_cell_measurement_temperature 293(2)
_cell_measurement_theta_max 26.59
_cell_measurement_theta_min 2.40
_cell_volume 3650.89(13)
_computing_cell_refinement 'APEX2 Software Suite (Bruker,2005)'
_computing_data_collection 'APEX2 Software Suite (Bruker,2005)'
_computing_data_reduction 'APEX2 Software Suite (Bruker,2005)'
_computing_molecular_graphics 'SHELXTL (Bruker, 1997)'
_computing_publication_material 'WINGX (Farrugia,1999)'
_computing_structure_refinement 'SHELXL-97 (Sheldrick, 1997)'
_computing_structure_solution 'SIR97 (Altomare,1999)'
_diffrn_ambient_temperature 293(2)
_diffrn_measured_fraction_theta_full 0.999
_diffrn_measured_fraction_theta_max 0.999
_diffrn_measurement_device_type 'Bruker APEX2 CCD area-detector diffractometer'
_diffrn_measurement_method '\f and \w scans'
_diffrn_radiation_monochromator graphite
_diffrn_radiation_source 'fine-focus sealed tube'
_diffrn_radiation_type MoK\a
_diffrn_radiation_wavelength 0.71073
_diffrn_reflns_av_R_equivalents 0.0221
_diffrn_reflns_av_sigmaI/netI 0.0233
_diffrn_reflns_limit_h_max 34
_diffrn_reflns_limit_h_min -34
_diffrn_reflns_limit_k_max 11
_diffrn_reflns_limit_k_min -11
_diffrn_reflns_limit_l_max 19
_diffrn_reflns_limit_l_min -20
_diffrn_reflns_number 13468
_diffrn_reflns_theta_full 27.46
_diffrn_reflns_theta_max 27.46
_diffrn_reflns_theta_min 2.40
_diffrn_standards_number 0
_exptl_absorpt_coefficient_mu 0.065
_exptl_absorpt_correction_T_max 0.9855
_exptl_absorpt_correction_T_min 0.9686
_exptl_absorpt_correction_type multi-scan
_exptl_absorpt_process_details 'APEX2 Software Suite (Bruker,2005)'
_exptl_crystal_colour colourless
_exptl_crystal_density_diffrn 1.133
_exptl_crystal_density_method 'not measured'
_exptl_crystal_description plate
_exptl_crystal_F_000 1352
_exptl_crystal_size_max 0.50
_exptl_crystal_size_mid 0.41
_exptl_crystal_size_min 0.23
_refine_diff_density_max 0.422
_refine_diff_density_min -0.206
_refine_diff_density_rms 0.034
_refine_ls_extinction_method none
_refine_ls_goodness_of_fit_ref 1.047
_refine_ls_hydrogen_treatment constr
_refine_ls_matrix_type full
_refine_ls_number_parameters 215
_refine_ls_number_reflns 4187
_refine_ls_number_restraints 0
_refine_ls_restrained_S_all 1.047
_refine_ls_R_factor_all 0.0706
_refine_ls_R_factor_gt 0.0498
_refine_ls_shift/su_max 0.000
_refine_ls_shift/su_mean 0.000
_refine_ls_structure_factor_coef Fsqd
_refine_ls_weighting_details 'calc w=1/[\s^2^(Fo^2^)+(0.0780P)^2^+1.3884P] where P=(Fo^2^+2Fc^2^)/3'
_refine_ls_weighting_scheme calc
_refine_ls_wR_factor_gt 0.1388
_refine_ls_wR_factor_ref 0.1557
_reflns_number_gt 3038
_reflns_number_total 4187
_reflns_threshold_expression >2sigma(I)
_cod_data_source_file b801899e.txt
_cod_data_source_block xinqian01
_cod_depositor_comments
;
The following automatic conversions were performed:
'_symmetry_cell_setting' value 'Monoclinic' changed to 'monoclinic'
according to '/home/saulius/struct/CIF-dictionaries/cif_core.dic'
dictionary named 'cif_core.dic' version 2.4.1 from 2010-06-29.

Automatic conversion script
Id: cif_fix_enum 1527 2010-12-29 10:47:43Z saulius 
;
_cod_original_sg_symbol_H-M 'C2/c '
_cod_database_code 7201989

loop_
_symmetry_equiv_pos_as_xyz
'x, y, z'
'-x, y, -z+1/2'
'x+1/2, y+1/2, z'
'-x+1/2, y+1/2, -z+1/2'
'-x, -y, -z'
'x, -y, z-1/2'
'-x+1/2, -y+1/2, -z'
'x+1/2, -y+1/2, z-1/2'

loop_
_atom_site_label
_atom_site_type_symbol
_atom_site_fract_x
_atom_site_fract_y
_atom_site_fract_z
_atom_site_U_iso_or_equiv
_atom_site_adp_type
_atom_site_occupancy
_atom_site_symmetry_multiplicity
_atom_site_calc_flag
_atom_site_refinement_flags
_atom_site_disorder_assembly
_atom_site_disorder_group
C1 C 0.29132(10) 0.6043(3) 0.28773(18) 0.0955(8) Uani 1 1 d . . .
H1A H 0.3190 0.6660 0.3206 0.143 Uiso 1 1 calc R . .
H1B H 0.2609 0.6640 0.2650 0.143 Uiso 1 1 calc R . .
H1C H 0.3016 0.5586 0.2399 0.143 Uiso 1 1 calc R . .
C2 C 0.27949(7) 0.4855(2) 0.34679(12) 0.0609(5) Uani 1 1 d . . .
H2A H 0.2518 0.4230 0.3127 0.073 Uiso 1 1 calc R . .
H2B H 0.2670 0.5325 0.3926 0.073 Uiso 1 1 calc R . .
C3 C 0.32562(6) 0.38843(18) 0.38915(11) 0.0526(4) Uani 1 1 d . . .
H3A H 0.3534 0.4508 0.4231 0.063 Uiso 1 1 calc R . .
H3B H 0.3380 0.3406 0.3434 0.063 Uiso 1 1 calc R . .
C4 C 0.31313(5) 0.26986(17) 0.44889(10) 0.0459(3) Uani 1 1 d . . .
H4A H 0.2849 0.2092 0.4147 0.055 Uiso 1 1 calc R . .
H4B H 0.3008 0.3187 0.4943 0.055 Uiso 1 1 calc R . .
C5 C 0.35851(5) 0.16625(16) 0.49357(9) 0.0424(3) Uani 1 1 d . . .
C6 C 0.33860(6) 0.04613(18) 0.54660(10) 0.0480(4) Uani 1 1 d . . .
H6A H 0.3263 0.0952 0.5920 0.058 Uiso 1 1 calc R . .
H6B H 0.3091 -0.0033 0.5076 0.058 Uiso 1 1 calc R . .
C7 C 0.37808(7) -0.0719(2) 0.58985(11) 0.0584(4) Uani 1 1 d . . .
H7A H 0.4065 -0.0242 0.6324 0.070 Uiso 1 1 calc R . .
H7B H 0.3922 -0.1172 0.5454 0.070 Uiso 1 1 calc R . .
C8 C 0.35529(9) -0.1938(2) 0.63604(14) 0.0769(6) Uani 1 1 d . . .
H8A H 0.3837 -0.2478 0.6750 0.092 Uiso 1 1 calc R . .
H8B H 0.3354 -0.1471 0.6722 0.092 Uiso 1 1 calc R . .
C9 C 0.32177(13) -0.3003(3) 0.5772(2) 0.1223(11) Uani 1 1 d . . .
H9A H 0.2919 -0.2495 0.5418 0.183 Uiso 1 1 calc R . .
H9B H 0.3108 -0.3759 0.6114 0.183 Uiso 1 1 calc R . .
H9C H 0.3406 -0.3453 0.5399 0.183 Uiso 1 1 calc R . .
C10 C 0.38310(6) 0.09475(16) 0.42681(9) 0.0445(3) Uani 1 1 d . . .
C11 C 0.36052(7) -0.00194(19) 0.35924(10) 0.0541(4) Uani 1 1 d . . .
H11 H 0.3257 -0.0281 0.3486 0.065 Uiso 1 1 calc R . .
C12 C 0.39070(8) -0.0591(2) 0.30775(11) 0.0635(5) Uani 1 1 d . . .
H12 H 0.3759 -0.1237 0.2619 0.076 Uiso 1 1 calc R . .
C13 C 0.44230(8) -0.0215(2) 0.32371(11) 0.0658(5) Uani 1 1 d . . .
H13 H 0.4620 -0.0613 0.2886 0.079 Uiso 1 1 calc R . .
C14 C 0.46548(7) 0.0748(2) 0.39131(10) 0.0570(4) Uani 1 1 d . . .
H14 H 0.5004 0.0995 0.4019 0.068 Uiso 1 1 calc R . .
C15 C 0.43551(6) 0.13351(17) 0.44287(9) 0.0454(3) Uani 1 1 d . . .
C16 C 0.44874(5) 0.23368(17) 0.51892(9) 0.0442(3) Uani 1 1 d . . .
C17 C 0.40458(5) 0.25319(16) 0.55011(9) 0.0426(3) Uani 1 1 d . . .
C18 C 0.40644(5) 0.34522(17) 0.62076(10) 0.0461(3) Uani 1 1 d . . .
H18 H 0.3770 0.3591 0.6407 0.055 Uiso 1 1 calc R . .
C19 C 0.45282(6) 0.41761(16) 0.66240(10) 0.0487(4) Uani 1 1 d . . .
C20 C 0.49773(6) 0.39205(17) 0.63411(10) 0.0498(4) Uani 1 1 d . . .
C21 C 0.49495(5) 0.30287(18) 0.56121(10) 0.0499(4) Uani 1 1 d . . .
H21 H 0.5242 0.2895 0.5407 0.060 Uiso 1 1 calc R . .
C23 C 0.5000 0.6141(3) 0.7500 0.0731(8) Uani 1 2 d S . .
H23A H 0.5009 0.6776 0.8001 0.088 Uiso 0.50 1 calc PR . .
H23B H 0.4991 0.6776 0.6999 0.088 Uiso 0.50 1 calc PR . .
C24 C 0.45039(6) 0.4564(2) 0.81483(11) 0.0595(5) Uani 1 1 d . . .
H24A H 0.4245 0.3781 0.8032 0.071 Uiso 1 1 calc R . .
H24B H 0.4395 0.5316 0.8503 0.071 Uiso 1 1 calc R . .
N1 N 0.45310(5) 0.52283(15) 0.73128(10) 0.0599(4) Uani 1 1 d . . .

loop_
_atom_site_aniso_label
_atom_site_aniso_U_11
_atom_site_aniso_U_22
_atom_site_aniso_U_33
_atom_site_aniso_U_23
_atom_site_aniso_U_13
_atom_site_aniso_U_12
C1 0.0946(16) 0.0763(14) 0.1092(18) 0.0408(14) 0.0158(14) 0.0089(12)
C2 0.0537(10) 0.0553(10) 0.0668(11) 0.0094(8) 0.0035(8) 0.0036(8)
C3 0.0471(8) 0.0538(9) 0.0562(9) 0.0063(7) 0.0125(7) 0.0048(7)
C4 0.0363(7) 0.0516(8) 0.0471(8) 0.0019(6) 0.0066(6) 0.0027(6)
C5 0.0367(7) 0.0479(8) 0.0414(7) 0.0013(6) 0.0084(6) 0.0017(6)
C6 0.0425(8) 0.0542(9) 0.0466(8) 0.0039(7) 0.0106(6) -0.0001(7)
C7 0.0545(9) 0.0651(10) 0.0533(9) 0.0118(8) 0.0103(7) 0.0085(8)
C8 0.0861(14) 0.0669(12) 0.0734(12) 0.0132(10) 0.0134(11) 0.0125(11)
C9 0.147(3) 0.0626(14) 0.132(2) 0.0048(16) -0.007(2) -0.0064(16)
C10 0.0462(8) 0.0463(8) 0.0407(7) 0.0061(6) 0.0109(6) 0.0062(6)
C11 0.0586(9) 0.0547(9) 0.0468(8) 0.0006(7) 0.0099(7) 0.0009(7)
C12 0.0835(13) 0.0612(10) 0.0456(9) -0.0010(8) 0.0168(9) 0.0120(9)
C13 0.0809(13) 0.0744(12) 0.0482(9) 0.0081(8) 0.0276(9) 0.0269(10)
C14 0.0541(9) 0.0702(11) 0.0507(9) 0.0176(8) 0.0207(7) 0.0176(8)
C15 0.0446(8) 0.0503(8) 0.0420(7) 0.0111(6) 0.0124(6) 0.0096(6)
C16 0.0373(7) 0.0502(8) 0.0437(8) 0.0103(6) 0.0082(6) 0.0058(6)
C17 0.0354(7) 0.0449(8) 0.0444(7) 0.0052(6) 0.0051(6) 0.0045(6)
C18 0.0375(7) 0.0479(8) 0.0502(8) 0.0009(6) 0.0068(6) 0.0077(6)
C19 0.0463(8) 0.0390(7) 0.0531(8) 0.0040(6) -0.0006(7) 0.0067(6)
C20 0.0416(8) 0.0474(8) 0.0540(9) 0.0131(7) 0.0015(7) -0.0026(6)
C21 0.0371(7) 0.0597(9) 0.0517(8) 0.0153(7) 0.0098(6) 0.0007(6)
C23 0.0767(17) 0.0379(12) 0.0850(18) 0.000 -0.0131(14) 0.000
C24 0.0479(9) 0.0603(10) 0.0627(10) -0.0166(8) 0.0013(8) 0.0132(7)
N1 0.0564(8) 0.0429(7) 0.0676(9) -0.0069(6) -0.0061(7) 0.0104(6)

loop_
_atom_type_symbol
_atom_type_description
_atom_type_scat_dispersion_real
_atom_type_scat_dispersion_imag
_atom_type_scat_source
C C 0.0033 0.0016 'International Tables Vol C Tables 4.2.6.8 and 6.1.1.4'
H H 0.0000 0.0000 'International Tables Vol C Tables 4.2.6.8 and 6.1.1.4'
N N 0.0061 0.0033 'International Tables Vol C Tables 4.2.6.8 and 6.1.1.4'

loop_
_geom_angle_atom_site_label_1
_geom_angle_atom_site_label_2
_geom_angle_atom_site_label_3
_geom_angle
_geom_angle_site_symmetry_1
_geom_angle_site_symmetry_3
_geom_angle_publ_flag
C2 C1 H1A 109.5 . . ?
C2 C1 H1B 109.5 . . ?
H1A C1 H1B 109.5 . . ?
C2 C1 H1C 109.5 . . ?
H1A C1 H1C 109.5 . . ?
H1B C1 H1C 109.5 . . ?
C1 C2 C3 113.77(16) . . ?
C1 C2 H2A 108.8 . . ?
C3 C2 H2A 108.8 . . ?
C1 C2 H2B 108.8 . . ?
C3 C2 H2B 108.8 . . ?
H2A C2 H2B 107.7 . . ?
C2 C3 C4 113.10(13) . . ?
C2 C3 H3A 109.0 . . ?
C4 C3 H3A 109.0 . . ?
C2 C3 H3B 109.0 . . ?
C4 C3 H3B 109.0 . . ?
H3A C3 H3B 107.8 . . ?
C3 C4 C5 115.64(12) . . ?
C3 C4 H4A 108.4 . . ?
C5 C4 H4A 108.4 . . ?
C3 C4 H4B 108.4 . . ?
C5 C4 H4B 108.4 . . ?
H4A C4 H4B 107.4 . . ?
C10 C5 C17 101.06(11) . . ?
C10 C5 C4 111.65(11) . . ?
C17 C5 C4 111.79(12) . . ?
C10 C5 C6 110.66(12) . . ?
C17 C5 C6 112.36(11) . . ?
C4 C5 C6 109.17(11) . . ?
C7 C6 C5 115.66(12) . . ?
C7 C6 H6A 108.4 . . ?
C5 C6 H6A 108.4 . . ?
C7 C6 H6B 108.4 . . ?
C5 C6 H6B 108.4 . . ?
H6A C6 H6B 107.4 . . ?
C6 C7 C8 113.40(15) . . ?
C6 C7 H7A 108.9 . . ?
C8 C7 H7A 108.9 . . ?
C6 C7 H7B 108.9 . . ?
C8 C7 H7B 108.9 . . ?
H7A C7 H7B 107.7 . . ?
C9 C8 C7 114.9(2) . . ?
C9 C8 H8A 108.5 . . ?
C7 C8 H8A 108.5 . . ?
C9 C8 H8B 108.5 . . ?
C7 C8 H8B 108.5 . . ?
H8A C8 H8B 107.5 . . ?
C8 C9 H9A 109.5 . . ?
C8 C9 H9B 109.5 . . ?
H9A C9 H9B 109.5 . . ?
C8 C9 H9C 109.5 . . ?
H9A C9 H9C 109.5 . . ?
H9B C9 H9C 109.5 . . ?
C11 C10 C15 120.48(14) . . ?
C11 C10 C5 128.18(14) . . ?
C15 C10 C5 111.30(13) . . ?
C10 C11 C12 118.82(17) . . ?
C10 C11 H11 120.6 . . ?
C12 C11 H11 120.6 . . ?
C13 C12 C11 120.73(17) . . ?
C13 C12 H12 119.6 . . ?
C11 C12 H12 119.6 . . ?
C12 C13 C14 121.09(16) . . ?
C12 C13 H13 119.5 . . ?
C14 C13 H13 119.5 . . ?
C13 C14 C15 118.65(16) . . ?
C13 C14 H14 120.7 . . ?
C15 C14 H14 120.7 . . ?
C14 C15 C10 120.23(15) . . ?
C14 C15 C16 131.44(15) . . ?
C10 C15 C16 108.31(12) . . ?
C21 C16 C17 119.92(14) . . ?
C21 C16 C15 131.37(14) . . ?
C17 C16 C15 108.70(13) . . ?
C18 C17 C16 120.30(13) . . ?
C18 C17 C5 129.04(13) . . ?
C16 C17 C5 110.62(12) . . ?
C17 C18 C19 119.80(14) . . ?
C17 C18 H18 120.1 . . ?
C19 C18 H18 120.1 . . ?
C18 C19 C20 119.90(14) . . ?
C18 C19 N1 119.17(14) . . ?
C20 C19 N1 120.87(14) . . ?
C21 C20 C19 119.66(14) . . ?
C21 C20 C24 120.03(15) . 2_656 ?
C19 C20 C24 120.27(15) . 2_656 ?
C16 C21 C20 120.29(14) . . ?
C16 C21 H21 119.9 . . ?
C20 C21 H21 119.9 . . ?
N1 C23 N1 111.60(18) . 2_656 ?
N1 C23 H23A 109.3 . . ?
N1 C23 H23A 109.3 2_656 . ?
N1 C23 H23B 109.3 . . ?
N1 C23 H23B 109.3 2_656 . ?
H23A C23 H23B 108.0 . . ?
N1 C24 C20 112.12(14) . 2_656 ?
N1 C24 H24A 109.2 . . ?
C20 C24 H24A 109.2 2_656 . ?
N1 C24 H24B 109.2 . . ?
C20 C24 H24B 109.2 2_656 . ?
H24A C24 H24B 107.9 . . ?
C19 N1 C23 110.79(13) . . ?
C19 N1 C24 114.79(13) . . ?
C23 N1 C24 106.90(11) . . ?

loop_
_geom_bond_atom_site_label_1
_geom_bond_atom_site_label_2
_geom_bond_distance
_geom_bond_site_symmetry_2
_geom_bond_publ_flag
C1 C2 1.505(3) . ?
C1 H1A 0.9600 . ?
C1 H1B 0.9600 . ?
C1 H1C 0.9600 . ?
C2 C3 1.513(2) . ?
C2 H2A 0.9700 . ?
C2 H2B 0.9700 . ?
C3 C4 1.517(2) . ?
C3 H3A 0.9700 . ?
C3 H3B 0.9700 . ?
C4 C5 1.5429(19) . ?
C4 H4A 0.9700 . ?
C4 H4B 0.9700 . ?
C5 C10 1.523(2) . ?
C5 C17 1.5291(19) . ?
C5 C6 1.544(2) . ?
C6 C7 1.524(2) . ?
C6 H6A 0.9700 . ?
C6 H6B 0.9700 . ?
C7 C8 1.529(3) . ?
C7 H7A 0.9700 . ?
C7 H7B 0.9700 . ?
C8 C9 1.462(3) . ?
C8 H8A 0.9700 . ?
C8 H8B 0.9700 . ?
C9 H9A 0.9600 . ?
C9 H9B 0.9600 . ?
C9 H9C 0.9600 . ?
C10 C11 1.384(2) . ?
C10 C15 1.398(2) . ?
C11 C12 1.386(2) . ?
C11 H11 0.9300 . ?
C12 C13 1.375(3) . ?
C12 H12 0.9300 . ?
C13 C14 1.386(3) . ?
C13 H13 0.9300 . ?
C14 C15 1.387(2) . ?
C14 H14 0.9300 . ?
C15 C16 1.466(2) . ?
C16 C21 1.385(2) . ?
C16 C17 1.404(2) . ?
C17 C18 1.378(2) . ?
C18 C19 1.399(2) . ?
C18 H18 0.9300 . ?
C19 C20 1.404(2) . ?
C19 N1 1.439(2) . ?
C20 C21 1.388(2) . ?
C20 C24 1.520(2) 2_656 ?
C21 H21 0.9300 . ?
C23 N1 1.461(2) . ?
C23 N1 1.461(2) 2_656 ?
C23 H23A 0.9700 . ?
C23 H23B 0.9700 . ?
C24 N1 1.466(2) . ?
C24 C20 1.520(2) 2_656 ?
C24 H24A 0.9700 . ?
C24 H24B 0.9700 . ?

loop_
_geom_torsion_atom_site_label_1
_geom_torsion_atom_site_label_2
_geom_torsion_atom_site_label_3
_geom_torsion_atom_site_label_4
_geom_torsion
_geom_torsion_site_symmetry_1
_geom_torsion_site_symmetry_2
_geom_torsion_site_symmetry_3
_geom_torsion_site_symmetry_4
_geom_torsion_publ_flag
C1 C2 C3 C4 179.66(17) . . . . ?
C2 C3 C4 C5 179.53(13) . . . . ?
C3 C4 C5 C10 -53.49(17) . . . . ?
C3 C4 C5 C17 58.90(17) . . . . ?
C3 C4 C5 C6 -176.16(13) . . . . ?
C10 C5 C6 C7 52.74(17) . . . . ?
C17 C5 C6 C7 -59.39(17) . . . . ?
C4 C5 C6 C7 176.00(13) . . . . ?
C5 C6 C7 C8 -176.01(15) . . . . ?
C6 C7 C8 C9 74.0(2) . . . . ?
C17 C5 C10 C11 177.89(14) . . . . ?
C4 C5 C10 C11 -63.13(19) . . . . ?
C6 C5 C10 C11 58.68(19) . . . . ?
C17 C5 C10 C15 0.46(15) . . . . ?
C4 C5 C10 C15 119.44(13) . . . . ?
C6 C5 C10 C15 -118.75(13) . . . . ?
C15 C10 C11 C12 -0.2(2) . . . . ?
C5 C10 C11 C12 -177.44(14) . . . . ?
C10 C11 C12 C13 0.5(3) . . . . ?
C11 C12 C13 C14 -0.2(3) . . . . ?
C12 C13 C14 C15 -0.2(3) . . . . ?
C13 C14 C15 C10 0.5(2) . . . . ?
C13 C14 C15 C16 178.49(15) . . . . ?
C11 C10 C15 C14 -0.2(2) . . . . ?
C5 C10 C15 C14 177.41(13) . . . . ?
C11 C10 C15 C16 -178.69(13) . . . . ?
C5 C10 C15 C16 -1.03(16) . . . . ?
C14 C15 C16 C21 1.7(3) . . . . ?
C10 C15 C16 C21 179.88(15) . . . . ?
C14 C15 C16 C17 -176.99(15) . . . . ?
C10 C15 C16 C17 1.22(16) . . . . ?
C21 C16 C17 C18 2.3(2) . . . . ?
C15 C16 C17 C18 -178.81(13) . . . . ?
C21 C16 C17 C5 -179.78(13) . . . . ?
C15 C16 C17 C5 -0.93(16) . . . . ?
C10 C5 C17 C18 177.96(14) . . . . ?
C4 C5 C17 C18 59.08(19) . . . . ?
C6 C5 C17 C18 -64.07(19) . . . . ?
C10 C5 C17 C16 0.31(15) . . . . ?
C4 C5 C17 C16 -118.57(13) . . . . ?
C6 C5 C17 C16 118.28(13) . . . . ?
C16 C17 C18 C19 -1.0(2) . . . . ?
C5 C17 C18 C19 -178.46(13) . . . . ?
C17 C18 C19 C20 -2.3(2) . . . . ?
C17 C18 C19 N1 174.86(13) . . . . ?
C18 C19 C20 C21 4.3(2) . . . . ?
N1 C19 C20 C21 -172.80(13) . . . . ?
C18 C19 C20 C24 -173.16(13) . . . 2_656 ?
N1 C19 C20 C24 9.7(2) . . . 2_656 ?
C17 C16 C21 C20 -0.3(2) . . . . ?
C15 C16 C21 C20 -178.84(14) . . . . ?
C19 C20 C21 C16 -3.0(2) . . . . ?
C24 C20 C21 C16 174.48(13) 2_656 . . . ?
C18 C19 N1 C23 -164.90(13) . . . . ?
C20 C19 N1 C23 12.24(19) . . . . ?
C18 C19 N1 C24 73.91(17) . . . . ?
C20 C19 N1 C24 -108.96(17) . . . . ?
N1 C23 N1 C19 -53.71(9) 2_656 . . . ?
N1 C23 N1 C24 72.04(9) 2_656 . . . ?
C20 C24 N1 C19 77.24(17) 2_656 . . . ?
C20 C24 N1 C23 -46.06(17) 2_656 . . . ?
